data_7251591
loop_
_publ_author_name
'Miwa, Marino'
'Ito, Akitaka'

_publ_section_title
;
 Fluorescent-state switching of a 10-hydroxybezo[h]quinoline skeleton
 through the electronic nature of substituents
;
_journal_issue 10
_journal_name_full 'RSC Advances'
_journal_page_first 8453
_journal_page_last 8465
_journal_paper_doi 10.1039/D5RA09266C
_journal_volume 16
_journal_year 2026
_chemical_formula_moiety 'C29 H27 N3 O, 0.25(C2 H3 N)'
_chemical_formula_sum 'C29.5 H27.75 N3.25 O'
_chemical_formula_weight 443.80
_space_group_crystal_system monoclinic
_space_group_IT_number 15
_space_group_name_Hall '-I 2ya'
_space_group_name_H-M_alt 'I 1 2/a 1'
_atom_sites_solution_hydrogens geom
_atom_sites_solution_primary dual
_audit_creation_date 2025-11-24
_audit_creation_method
;
Olex2 1.5
(compiled 2025.07.13 svn.rb7424aed for OlexSys, GUI svn.r7314)
;
_audit_update_record
;
2025-11-24 deposited with the CCDC.	2026-01-29 downloaded from the CCDC.
;
_cell_angle_alpha 90
_cell_angle_beta 105.179(4)
_cell_angle_gamma 90
_cell_formula_units_Z 8
_cell_length_a 18.9713(7)
_cell_length_b 9.4358(3)
_cell_length_c 27.1606(11)
_cell_measurement_reflns_used 9078
_cell_measurement_temperature 93.15
_cell_measurement_theta_max 30.0850
_cell_measurement_theta_min 2.2370
_cell_volume 4692.4(3)
_computing_cell_refinement 'CrysAlisPro 1.171.40.47a (Rigaku OD, 2019)'
_computing_data_collection 'CrysAlisPro 1.171.40.47a (Rigaku OD, 2019)'
_computing_data_reduction 'CrysAlisPro 1.171.40.47a (Rigaku OD, 2019)'
_computing_molecular_graphics 'Olex2 1.5 (Dolomanov et al., 2009)'
_computing_publication_material 'Olex2 1.5 (Dolomanov et al., 2009)'
_computing_structure_refinement 'SHELXL 2019/3 (Sheldrick, 2015)'
_computing_structure_solution 'SHELXT 2018/2 (Sheldrick, 2018)'
_diffrn_ambient_temperature 93.15
_diffrn_detector 'CCD plate'
_diffrn_detector_area_resol_mean 10.0000
_diffrn_detector_type HyPix
_diffrn_measured_fraction_theta_full 0.998
_diffrn_measured_fraction_theta_max 0.994
_diffrn_measurement_details
;
List of Runs (angles in degrees, time in seconds):

  # Type    Start    End  Width  t~exp~   \w     \q     \k     \f   Frames
#--------------------------------------------------------------------------
  1  \w    -81.00  10.00   0.50    7.84    --  -13.34 -60.00-143.00  182
  2  \w    -33.00  60.00   0.50    7.84    --  -13.34  60.00  -3.00  186
  3  \w     46.00  74.00   0.50    7.84    --   12.72 178.00-120.00   56
  4  \w     45.00  83.00   0.50    7.84    --   12.72 178.00-150.00   76
;
_diffrn_measurement_device 'four-circle diffractometer'
_diffrn_measurement_device_type 'XtaLAB Synergy, Single source at offset/far, HyPix'
_diffrn_measurement_method '\w scans'
_diffrn_orient_matrix_type 'CrysAlisPro convention (1999,Acta A55,543-557)'
_diffrn_orient_matrix_UB_11 0.0318127000
_diffrn_orient_matrix_UB_12 0.0150236000
_diffrn_orient_matrix_UB_13 -0.0081598000
_diffrn_orient_matrix_UB_21 0.0196505000
_diffrn_orient_matrix_UB_22 -0.0514206000
_diffrn_orient_matrix_UB_23 0.0172454000
_diffrn_orient_matrix_UB_31 -0.0101019000
_diffrn_orient_matrix_UB_32 -0.0527383000
_diffrn_orient_matrix_UB_33 -0.0191803000
_diffrn_radiation_monochromator mirror
_diffrn_radiation_probe x-ray
_diffrn_radiation_type 'Mo K\a'
_diffrn_radiation_wavelength 0.71073
_diffrn_reflns_av_R_equivalents 0.0201
_diffrn_reflns_av_unetI/netI 0.0250
_diffrn_reflns_Laue_measured_fraction_full 0.998
_diffrn_reflns_Laue_measured_fraction_max 0.994
_diffrn_reflns_limit_h_max 23
_diffrn_reflns_limit_h_min -22
_diffrn_reflns_limit_k_max 8
_diffrn_reflns_limit_k_min -11
_diffrn_reflns_limit_l_max 33
_diffrn_reflns_limit_l_min -33
_diffrn_reflns_number 13150
_diffrn_reflns_point_group_measured_fraction_full 0.998
_diffrn_reflns_point_group_measured_fraction_max 0.994
_diffrn_reflns_theta_full 25.242
_diffrn_reflns_theta_max 26.370
_diffrn_reflns_theta_min 2.357
_diffrn_source 'micro-focus sealed X-ray tube'
_diffrn_source_type 'PhotonJet (Mo) X-ray Source'
_exptl_absorpt_coefficient_mu 0.077
_exptl_absorpt_correction_T_max 1.000
_exptl_absorpt_correction_T_min 0.848
_exptl_absorpt_correction_type gaussian
_exptl_absorpt_process_details
;
CrysAlisPro 1.171.40.47a (Rigaku Oxford Diffraction, 2019)
Numerical absorption correction based on gaussian integration over
			a multifaceted crystal model
Empirical absorption correction using spherical harmonics,
 implemented in SCALE3 ABSPACK scaling algorithm.
;
_exptl_crystal_colour 'clear yellow'
_exptl_crystal_colour_lustre clear
_exptl_crystal_colour_primary yellow
_exptl_crystal_density_diffrn 1.256
_exptl_crystal_description block
_exptl_crystal_F_000 1884
_exptl_crystal_size_max 0.552
_exptl_crystal_size_mid 0.27
_exptl_crystal_size_min 0.213
_refine_diff_density_max 0.288
_refine_diff_density_min -0.237
_refine_diff_density_rms 0.040
_refine_ls_extinction_method none
_refine_ls_goodness_of_fit_ref 1.026
_refine_ls_hydrogen_treatment constr
_refine_ls_matrix_type full
_refine_ls_number_parameters 390
_refine_ls_number_reflns 4765
_refine_ls_number_restraints 507
_refine_ls_restrained_S_all 1.044
_refine_ls_R_factor_all 0.0542
_refine_ls_R_factor_gt 0.0466
_refine_ls_shift/su_max 0.001
_refine_ls_shift/su_mean 0.000
_refine_ls_structure_factor_coef Fsqd
_refine_ls_weighting_details 'w=1/[\s^2^(Fo^2^)+(0.0489P)^2^+3.9603P] where P=(Fo^2^+2Fc^2^)/3'
_refine_ls_weighting_scheme calc
_refine_ls_wR_factor_gt 0.1129
_refine_ls_wR_factor_ref 0.1177
_reflns_Friedel_coverage 0.000
_reflns_number_gt 4062
_reflns_number_total 4765
_reflns_threshold_expression 'I > 2\s(I)'
_cod_data_source_file d5ra09266c2.cif
_cod_data_source_block mm2-103_2
_cod_original_formula_sum 'C29.50 H27.75 N3.25 O'
_cod_database_code 7251591
_shelx_shelxl_version_number 2019/3
_chemical_oxdiff_formula 'C29 H27 N3 O1'
_shelx_space_group_comment
;
The symmetry employed for this shelxl refinement is uniquely defined
by the following loop, which should always be used as a source of
symmetry information in preference to the above space-group names.
They are only intended as comments.
;
_reflns_odcompleteness_completeness 99.43
_reflns_odcompleteness_iscentric 1
_reflns_odcompleteness_theta 26.32
_olex2_refinement_description
;
1. Fixed Uiso
 At 1.2 times of:
  All C(H) groups
 At 1.5 times of:
  All C(H,H,H) groups, All O(H) groups
2. Restrained distances
 N4-C31
 1.14 with sigma of 0.02
 C36-C34 = C37-C36 = C38-C37
 1.39 with sigma of 0.01
 C30-N4
 2.593 with sigma of 0.02
 C19-C34 = C20-C33 = C35-C32
 2.8 with sigma of 0.01
 C31-N4
 1.137 with sigma of 0.01
 C31-C30
 1.456 with sigma of 0.01
 O7-C21
 1.42 with sigma of 0.01
 N4-C30
 2.59 with sigma of 0.04
 C26-C20 \\sim C35-C20
 with sigma of 0.01
 C20-C19 \\sim C35-C20 \\sim C35-C34 \\sim C34-C33 \\sim C33-C32 \\sim C32-C19
 with sigma of 0.01
3. Uiso/Uaniso restraints and constraints
O7 \\sim C23 \\sim C21 \\sim C20 \\sim C19 \\sim O1 \\sim C32 \\sim C33 \\sim
N3 \\sim C34 \\sim C26 \\sim C35 \\sim N5 \\sim C25 \\sim C24 \\sim C38 \\sim
C27 \\sim C37 \\sim C28 \\sim C36 \\sim C29: within 2A with sigma of 0.02 and
sigma for terminal atoms of 0.04 within 2A
4. Rigid body (RIGU) restrains
 O7, C23, C21, C20, C19, O1, C32, C33, N3, C34, C26, C35, N5, C25, C24, C38,
 C27, C37, C28, C36, C29
 with sigma for 1-2 distances of 0.01 and sigma for 1-3 distances of 0.01
 N4, C31, C30
 with sigma for 1-2 distances of 0.004 and sigma for 1-3 distances of 0.004
5. Others
 Sof(O7)=Sof(H7A)=Sof(C32)=Sof(H32)=Sof(C33)=Sof(H33)=Sof(C35)=Sof(C34)=
 Sof(C36)=Sof(H36)=Sof(C37)=Sof(H37)=Sof(C38)=Sof(H38)=Sof(N5)=1-FVAR(1)
 Sof(C23)=Sof(H23)=Sof(N3)=Sof(C25)=Sof(C26)=Sof(C27)=Sof(H27)=Sof(C29)=
 Sof(H29)=Sof(C28)=Sof(H28)=Sof(C24)=Sof(H24)=Sof(O1)=Sof(H1)=FVAR(1)
 Fixed Sof: N4(0.25) C31(0.25) C30(0.25) H30A(0.25) H30B(0.25) H30C(0.25)
6.a Aromatic/amide H refined with riding coordinates:
 C23(H23), C17(H17), C16(H16), C12(H12), C15(H15), C13(H13), C5(H5), C4(H4),
 C7(H7), C8(H8), C27(H27), C29(H29), C28(H28), C24(H24), C32(H32), C33(H33),
 C36(H36), C37(H37), C38(H38)
6.b Fitted hexagon refined as free rotating group:
 C35(C34,C36,C37,C38,N5)
6.c Idealised Me refined as rotating group:
 C1(H1A,H1B,H1C), C2(H2A,H2B,H2C), C9(H9A,H9B,H9C), C10(H10A,H10B,H10C),
 C30(H30A,H30B,H30C)
6.d Idealised tetrahedral OH refined as rotating group:
 O1(H1), O7(H7A)
;
_olex2_date_sample_completion 2021-07-26
_olex2_date_sample_data_collection 2021-07-12
_olex2_submission_special_instructions 'No special instructions were received'
_oxdiff_exptl_absorpt_empirical_details
;
Empirical correction (ABSPACK) includes:
- Absorption correction using spherical harmonics
- Frame scaling
;
_oxdiff_exptl_absorpt_empirical_full_max 1.080
_oxdiff_exptl_absorpt_empirical_full_min 0.945

loop_
_space_group_symop_operation_xyz
'x, y, z'
'-x+1/2, y, -z'
'x+1/2, y+1/2, z+1/2'
'-x+1, y+1/2, -z+1/2'
'-x, -y, -z'
'x-1/2, -y, z'
'-x+1/2, -y+1/2, -z+1/2'
'x, -y+1/2, z+1/2'

loop_
_atom_site_label
_atom_site_type_symbol
_atom_site_fract_x
_atom_site_fract_y
_atom_site_fract_z
_atom_site_U_iso_or_equiv
_atom_site_adp_type
_atom_site_occupancy
_atom_site_site_symmetry_order
_atom_site_calc_flag
_atom_site_refinement_flags_posn
_atom_site_refinement_flags_adp
_atom_site_refinement_flags_occupancy
_atom_site_disorder_assembly
_atom_site_disorder_group
N2 N 0.26434(7) 0.39835(14) 0.14029(6) 0.0449(4) Uani 1 1 d . . . . .
N1 N 0.48686(9) 0.16383(15) 0.59052(6) 0.0493(4) Uani 1 1 d . . . . .
C22 C 0.51241(7) 0.35830(13) 0.31299(5) 0.0255(3) Uani 1 1 d . . . . .
C23 C 0.6057(5) 0.3902(8) 0.2641(3) 0.0323(12) Uani 0.673(4) 1 d . U P A 1
H23 H 0.568835 0.392126 0.232723 0.039 Uiso 0.673(4) 1 calc R U P A 1
N3 N 0.77452(17) 0.3846(5) 0.40126(16) 0.0336(8) Uani 0.673(4) 1 d . U P A 1
C18 C 0.55668(7) 0.31146(14) 0.40488(6) 0.0286(3) Uani 1 1 d . . . . .
C14 C 0.44895(7) 0.36994(13) 0.26766(5) 0.0253(3) Uani 1 1 d . . . . .
C17 C 0.50099(7) 0.32460(13) 0.36006(5) 0.0254(3) Uani 1 1 d . . . . .
H17 H 0.452185 0.309562 0.361800 0.030 Uiso 1 1 calc R U . . .
C6 C 0.53893(7) 0.27118(14) 0.45320(5) 0.0300(3) Uani 1 1 d . . . . .
C16 C 0.33452(8) 0.27369(15) 0.21586(6) 0.0318(3) Uani 1 1 d . . . . .
H16 H 0.299390 0.199610 0.210022 0.038 Uiso 1 1 calc R U . . .
C11 C 0.32374(8) 0.39013(15) 0.18274(6) 0.0310(3) Uani 1 1 d . . . . .
C12 C 0.37706(8) 0.49771(14) 0.19391(6) 0.0308(3) Uani 1 1 d . . . . .
H12 H 0.371227 0.579180 0.172678 0.037 Uiso 1 1 calc R U . . .
C15 C 0.39538(8) 0.26483(14) 0.25689(5) 0.0295(3) Uani 1 1 d . . . . .
H15 H 0.400969 0.184271 0.278545 0.035 Uiso 1 1 calc R U . . .
C25 C 0.7370(3) 0.4009(7) 0.3086(2) 0.0297(9) Uani 0.673(4) 1 d . U P A 1
C21 C 0.58536(8) 0.37569(13) 0.31005(6) 0.0300(3) Uani 1 1 d D U . . .
C13 C 0.43758(7) 0.48724(14) 0.23506(6) 0.0280(3) Uani 1 1 d . . . . .
H13 H 0.472464 0.561774 0.241414 0.034 Uiso 1 1 calc R U . . .
C5 C 0.57614(8) 0.16364(15) 0.48502(6) 0.0323(3) Uani 1 1 d . . . . .
H5 H 0.614831 0.115236 0.475960 0.039 Uiso 1 1 calc R U . . .
C4 C 0.55803(8) 0.12619(15) 0.52922(6) 0.0352(3) Uani 1 1 d . . . . .
H4 H 0.583658 0.050940 0.549439 0.042 Uiso 1 1 calc R U . . .
C3 C 0.50254(9) 0.19675(15) 0.54503(6) 0.0348(3) Uani 1 1 d . . . . .
C7 C 0.48214(8) 0.33692(16) 0.46790(6) 0.0350(3) Uani 1 1 d . . . . .
H7 H 0.454680 0.408136 0.446491 0.042 Uiso 1 1 calc R U . . .
C26 C 0.7208(2) 0.3854(6) 0.3557(2) 0.0293(9) Uani 0.673(4) 1 d D U P A 1
C8 C 0.46416(9) 0.30242(16) 0.51259(6) 0.0377(3) Uani 1 1 d . . . . .
H8 H 0.425313 0.350928 0.521404 0.045 Uiso 1 1 calc R U . . .
C1 C 0.52984(11) 0.05813(19) 0.62377(7) 0.0495(4) Uani 1 1 d . . . . .
H1A H 0.529176 -0.030498 0.604844 0.074 Uiso 1 1 calc R U . . .
H1B H 0.509193 0.041618 0.652789 0.074 Uiso 1 1 calc R U . . .
H1C H 0.580280 0.091597 0.636230 0.074 Uiso 1 1 calc R U . . .
C27 C 0.8099(2) 0.4138(4) 0.30908(18) 0.0340(9) Uani 0.673(4) 1 d . U P A 1
H27 H 0.822845 0.425755 0.277826 0.041 Uiso 0.673(4) 1 calc R U P A 1
C2 C 0.43924(10) 0.2547(2) 0.61022(7) 0.0495(4) Uani 1 1 d . . . . .
H2A H 0.454570 0.353517 0.609094 0.074 Uiso 1 1 calc R U . . .
H2B H 0.441984 0.228167 0.645565 0.074 Uiso 1 1 calc R U . . .
H2C H 0.388890 0.243840 0.589368 0.074 Uiso 1 1 calc R U . . .
C9 C 0.21114(10) 0.28736(19) 0.13073(7) 0.0505(5) Uani 1 1 d . . . . .
H9A H 0.234332 0.198098 0.125178 0.076 Uiso 1 1 calc R U . . .
H9B H 0.171980 0.310457 0.100312 0.076 Uiso 1 1 calc R U . . .
H9C H 0.190650 0.277465 0.160135 0.076 Uiso 1 1 calc R U . . .
C29 C 0.8441(2) 0.3957(5) 0.3992(2) 0.0441(10) Uani 0.673(4) 1 d . U P A 1
H29 H 0.881569 0.393857 0.430215 0.053 Uiso 0.673(4) 1 calc R U P A 1
C28 C 0.86391(18) 0.4096(4) 0.3541(2) 0.0422(11) Uani 0.673(4) 1 d . U P A 1
H28 H 0.913888 0.416232 0.354179 0.051 Uiso 0.673(4) 1 calc R U P A 1
C24 C 0.67719(13) 0.4016(2) 0.26365(10) 0.0287(6) Uani 0.673(4) 1 d . U P A 1
H24 H 0.688004 0.410641 0.231559 0.034 Uiso 0.673(4) 1 calc R U P A 1
C10 C 0.25591(12) 0.5160(3) 0.10796(10) 0.0862(9) Uani 1 1 d . . . . .
H10A H 0.250054 0.601569 0.126972 0.129 Uiso 1 1 calc R U . . .
H10B H 0.212584 0.503083 0.079339 0.129 Uiso 1 1 calc R U . . .
H10C H 0.299194 0.525895 0.094932 0.129 Uiso 1 1 calc R U . . .
O1 O 0.68007(18) 0.3321(7) 0.45022(13) 0.0439(8) Uani 0.673(4) 1 d . U P A 1
H1 H 0.721830 0.349392 0.446553 0.066 Uiso 0.673(4) 1 calc R U P A 1
N4 N 0.750000 -0.0874(7) 0.500000 0.177(5) Uani 0.5 2 d DS T P . .
C31 C 0.750000 -0.2055(6) 0.500000 0.086(2) Uani 0.5 2 d DS T P . .
C30 C 0.750000 -0.3553(6) 0.500000 0.127(4) Uani 0.5 2 d DS T P . .
H30A H 0.714732 -0.389933 0.469219 0.190 Uiso 0.25 1 calc R U P B -1
H30B H 0.736377 -0.389933 0.530264 0.190 Uiso 0.25 1 calc R U P B -1
H30C H 0.798891 -0.389933 0.500517 0.190 Uiso 0.25 1 calc R U P B -1
O7 O 0.5892(7) 0.3958(14) 0.2577(3) 0.036(3) Uani 0.327(4) 1 d D U P A 2
H7A H 0.633108 0.403006 0.257072 0.055 Uiso 0.327(4) 1 calc R U P A 2
C19 C 0.62852(8) 0.33841(14) 0.40258(6) 0.0340(3) Uani 1 1 d D U . . .
C32 C 0.6926(3) 0.3423(14) 0.4419(3) 0.034(2) Uani 0.327(4) 1 d D U P A 2
H32 H 0.688528 0.330280 0.475756 0.040 Uiso 0.327(4) 1 calc R U P A 2
C33 C 0.7618(2) 0.3624(5) 0.43524(16) 0.0308(12) Uani 0.327(4) 1 d D U P A 2
H33 H 0.802943 0.365929 0.464005 0.037 Uiso 0.327(4) 1 calc R U P A 2
C35 C 0.7114(3) 0.3870(13) 0.3432(3) 0.032(2) Uani 0.327(4) 1 d DG U P A 2
C34 C 0.7709(4) 0.3777(13) 0.38576(19) 0.0265(19) Uani 0.327(4) 1 d DG U P A 2
C36 C 0.8415(3) 0.3854(10) 0.38005(18) 0.035(2) Uani 0.327(4) 1 d DG U P A 2
H36 H 0.882143 0.379062 0.409123 0.043 Uiso 0.327(4) 1 calc R U P A 2
C37 C 0.8527(3) 0.4024(8) 0.3318(2) 0.0304(17) Uani 0.327(4) 1 d DG U P A 2
H37 H 0.900903 0.407679 0.327915 0.037 Uiso 0.327(4) 1 calc R U P A 2
C38 C 0.7932(4) 0.4117(8) 0.28928(17) 0.0263(16) Uani 0.327(4) 1 d DG U P A 2
H38 H 0.800809 0.423303 0.256316 0.032 Uiso 0.327(4) 1 calc R U P A 2
N5 N 0.7226(3) 0.4040(11) 0.2950(2) 0.0234(19) Uani 0.327(4) 1 d G U P A 2
C20 C 0.64352(7) 0.36864(14) 0.35513(6) 0.0336(3) Uani 1 1 d D U . . .

loop_
_atom_site_aniso_label
_atom_site_aniso_U_11
_atom_site_aniso_U_22
_atom_site_aniso_U_33
_atom_site_aniso_U_23
_atom_site_aniso_U_13
_atom_site_aniso_U_12
N2 0.0379(7) 0.0338(7) 0.0539(9) 0.0119(6) -0.0043(6) -0.0076(5)
N1 0.0734(10) 0.0406(8) 0.0384(8) 0.0059(6) 0.0227(7) 0.0036(7)
C22 0.0258(7) 0.0180(6) 0.0349(7) 0.0004(5) 0.0121(6) 0.0001(5)
C23 0.039(3) 0.0183(17) 0.047(2) -0.0032(15) 0.0239(18) -0.0011(17)
N3 0.0193(12) 0.0225(13) 0.051(2) 0.0033(18) -0.0053(11) -0.0038(9)
C18 0.0282(7) 0.0210(6) 0.0360(8) -0.0018(5) 0.0074(6) -0.0016(5)
C14 0.0267(7) 0.0219(6) 0.0307(7) 0.0000(5) 0.0136(6) 0.0013(5)
C17 0.0219(6) 0.0213(6) 0.0345(7) 0.0005(5) 0.0097(5) -0.0013(5)
C6 0.0300(7) 0.0257(7) 0.0315(7) -0.0023(5) 0.0032(6) -0.0053(5)
C16 0.0343(8) 0.0245(7) 0.0372(8) 0.0002(6) 0.0104(6) -0.0072(6)
C11 0.0284(7) 0.0265(7) 0.0381(8) 0.0015(6) 0.0086(6) 0.0003(5)
C12 0.0296(7) 0.0227(7) 0.0411(8) 0.0072(6) 0.0109(6) 0.0011(5)
C15 0.0353(7) 0.0222(7) 0.0330(8) 0.0040(5) 0.0122(6) -0.0020(5)
C25 0.0173(14) 0.0172(13) 0.054(3) 0.0055(17) 0.0093(17) 0.0031(12)
C21 0.0305(7) 0.0168(6) 0.0488(9) -0.0002(6) 0.0213(7) 0.0001(5)
C13 0.0247(7) 0.0215(6) 0.0406(8) 0.0027(6) 0.0138(6) -0.0005(5)
C5 0.0312(7) 0.0265(7) 0.0364(8) -0.0018(6) 0.0041(6) -0.0024(5)
C4 0.0408(8) 0.0258(7) 0.0344(8) 0.0010(6) 0.0017(6) -0.0039(6)
C3 0.0447(9) 0.0287(7) 0.0297(8) -0.0025(6) 0.0074(6) -0.0090(6)
C7 0.0375(8) 0.0324(7) 0.0335(8) 0.0024(6) 0.0063(6) 0.0041(6)
C26 0.0152(14) 0.0177(14) 0.054(2) 0.0053(17) 0.0079(15) -0.0001(12)
C8 0.0414(8) 0.0363(8) 0.0370(8) -0.0015(6) 0.0132(7) 0.0023(6)
C1 0.0672(12) 0.0448(10) 0.0354(9) 0.0059(7) 0.0114(8) -0.0089(8)
C27 0.0276(18) 0.0248(12) 0.054(3) 0.0058(18) 0.019(2) 0.0025(14)
C2 0.0583(11) 0.0519(10) 0.0435(10) -0.0010(8) 0.0229(8) -0.0082(8)
C9 0.0419(9) 0.0459(10) 0.0551(11) 0.0084(8) -0.0026(8) -0.0138(7)
C29 0.0234(15) 0.0218(15) 0.077(3) 0.007(2) -0.0038(15) -0.0046(10)
C28 0.0155(13) 0.0257(14) 0.082(3) 0.008(2) 0.0068(18) 0.0007(10)
C24 0.0294(13) 0.0223(10) 0.0393(14) 0.0011(9) 0.0179(11) 0.0019(9)
C10 0.0601(13) 0.0722(15) 0.0958(18) 0.0520(13) -0.0336(12) -0.0263(11)
O1 0.0269(11) 0.0493(15) 0.0496(16) -0.0007(12) -0.0007(10) -0.0106(11)
N4 0.400(17) 0.056(4) 0.066(4) 0.000 0.048(7) 0.000
C31 0.152(7) 0.052(3) 0.057(4) 0.000 0.030(4) 0.000
C30 0.065(4) 0.044(3) 0.283(14) 0.000 0.067(7) 0.000
O7 0.044(5) 0.038(3) 0.039(3) 0.004(2) 0.032(3) 0.000(3)
C19 0.0257(7) 0.0224(7) 0.0498(9) -0.0026(6) 0.0023(6) -0.0025(5)
C32 0.027(4) 0.027(4) 0.034(4) -0.009(3) -0.015(3) 0.001(3)
C33 0.035(2) 0.033(2) 0.022(2) 0.0025(18) 0.0026(18) -0.0028(18)
C35 0.027(4) 0.016(3) 0.043(4) 0.005(3) -0.006(3) 0.002(2)
C34 0.029(4) 0.018(3) 0.028(4) -0.002(3) 0.000(3) -0.006(2)
C36 0.025(3) 0.022(3) 0.047(5) 0.002(3) -0.013(3) -0.006(2)
C37 0.018(3) 0.029(3) 0.037(4) 0.011(3) -0.004(3) -0.002(2)
C38 0.029(3) 0.026(2) 0.024(3) 0.009(3) 0.005(3) 0.004(2)
N5 0.014(4) 0.026(2) 0.031(4) 0.008(3) 0.007(3) 0.005(2)
C20 0.0239(7) 0.0179(6) 0.0606(10) -0.0007(6) 0.0136(7) -0.0015(5)

loop_
_atom_type_symbol
_atom_type_description
_atom_type_scat_dispersion_real
_atom_type_scat_dispersion_imag
_atom_type_scat_source
C C 0.0033 0.0016 'International Tables Vol C Tables 4.2.6.8 and 6.1.1.4'
H H 0.0000 0.0000 'International Tables Vol C Tables 4.2.6.8 and 6.1.1.4'
N N 0.0061 0.0033 'International Tables Vol C Tables 4.2.6.8 and 6.1.1.4'
O O 0.0106 0.0060 'International Tables Vol C Tables 4.2.6.8 and 6.1.1.4'

loop_
_exptl_crystal_face_index_h
_exptl_crystal_face_index_k
_exptl_crystal_face_index_l
_exptl_crystal_face_perp_dist
1 0 0 0.0781
-1 0 0 0.1347
-1 -1 2 0.1771
1 2 2 0.2207
1 -1 0 0.2330
-1 1 2 0.1824
0 0 -1 0.0972
0 0 1 0.1304
-1 0 1 0.1307
2 2 -1 0.2378

loop_
_geom_angle_atom_site_label_1
_geom_angle_atom_site_label_2
_geom_angle_atom_site_label_3
_geom_angle
_geom_angle_site_symmetry_1
_geom_angle_site_symmetry_3
_geom_angle_publ_flag
C11 N2 C9 119.41(13) . . ?
C11 N2 C10 120.03(13) . . ?
C10 N2 C9 120.54(14) . . ?
C3 N1 C1 119.75(15) . . ?
C3 N1 C2 120.01(14) . . ?
C1 N1 C2 118.85(14) . . ?
C17 C22 C14 119.53(11) . . ?
C17 C22 C21 117.96(13) . . ?
C21 C22 C14 122.48(12) . . ?
C21 C23 H23 119.3 . . ?
C24 C23 H23 119.3 . . ?
C24 C23 C21 121.3(6) . . ?
C29 N3 C26 117.7(4) . . ?
C17 C18 C6 119.93(12) . . ?
C17 C18 C19 117.90(13) . . ?
C19 C18 C6 122.17(13) . . ?
C15 C14 C22 120.64(12) . . ?
C15 C14 C13 116.54(13) . . ?
C13 C14 C22 122.77(12) . . ?
C22 C17 C18 124.04(12) . . ?
C22 C17 H17 118.0 . . ?
C18 C17 H17 118.0 . . ?
C5 C6 C18 122.45(13) . . ?
C7 C6 C18 120.75(13) . . ?
C7 C6 C5 116.76(14) . . ?
C11 C16 H16 119.5 . . ?
C15 C16 H16 119.5 . . ?
C15 C16 C11 121.07(13) . . ?
N2 C11 C16 121.86(13) . . ?
N2 C11 C12 121.33(13) . . ?
C16 C11 C12 116.80(13) . . ?
C11 C12 H12 119.3 . . ?
C13 C12 C11 121.40(13) . . ?
C13 C12 H12 119.3 . . ?
C14 C15 H15 118.8 . . ?
C16 C15 C14 122.37(13) . . ?
C16 C15 H15 118.8 . . ?
C26 C25 C24 117.8(4) . . ?
C27 C25 C26 117.2(4) . . ?
C27 C25 C24 125.0(4) . . ?
C22 C21 O7 111.7(5) . . ?
C22 C21 C20 119.75(13) . . ?
C23 C21 C22 124.1(4) . . ?
C23 C21 C20 116.0(4) . . ?
C20 C21 O7 128.5(5) . . ?
C14 C13 H13 119.1 . . ?
C12 C13 C14 121.80(12) . . ?
C12 C13 H13 119.1 . . ?
C6 C5 H5 119.2 . . ?
C4 C5 C6 121.58(14) . . ?
C4 C5 H5 119.2 . . ?
C5 C4 H4 119.2 . . ?
C5 C4 C3 121.50(14) . . ?
C3 C4 H4 119.2 . . ?
N1 C3 C4 121.45(14) . . ?
N1 C3 C8 121.65(15) . . ?
C8 C3 C4 116.90(14) . . ?
C6 C7 H7 118.8 . . ?
C8 C7 C6 122.36(14) . . ?
C8 C7 H7 118.8 . . ?
N3 C26 C25 122.3(3) . . ?
N3 C26 C20 120.5(4) . . ?
C25 C26 C20 117.3(4) . . ?
C3 C8 H8 119.6 . . ?
C7 C8 C3 120.82(15) . . ?
C7 C8 H8 119.6 . . ?
N1 C1 H1A 109.5 . . ?
N1 C1 H1B 109.5 . . ?
N1 C1 H1C 109.5 . . ?
H1A C1 H1B 109.5 . . ?
H1A C1 H1C 109.5 . . ?
H1B C1 H1C 109.5 . . ?
C25 C27 H27 119.5 . . ?
C28 C27 C25 121.0(4) . . ?
C28 C27 H27 119.5 . . ?
N1 C2 H2A 109.5 . . ?
N1 C2 H2B 109.5 . . ?
N1 C2 H2C 109.5 . . ?
H2A C2 H2B 109.5 . . ?
H2A C2 H2C 109.5 . . ?
H2B C2 H2C 109.5 . . ?
N2 C9 H9A 109.5 . . ?
N2 C9 H9B 109.5 . . ?
N2 C9 H9C 109.5 . . ?
H9A C9 H9B 109.5 . . ?
H9A C9 H9C 109.5 . . ?
H9B C9 H9C 109.5 . . ?
N3 C29 H29 118.5 . . ?
N3 C29 C28 123.1(4) . . ?
C28 C29 H29 118.5 . . ?
C27 C28 C29 118.7(3) . . ?
C27 C28 H28 120.6 . . ?
C29 C28 H28 120.6 . . ?
C23 C24 C25 124.0(4) . . ?
C23 C24 H24 118.0 . . ?
C25 C24 H24 118.0 . . ?
N2 C10 H10A 109.5 . . ?
N2 C10 H10B 109.5 . . ?
N2 C10 H10C 109.5 . . ?
H10A C10 H10B 109.5 . . ?
H10A C10 H10C 109.5 . . ?
H10B C10 H10C 109.5 . . ?
C19 O1 H1 109.5 . . ?
N4 C31 C30 180.0 . . ?
C31 C30 H30A 109.5 . . ?
C31 C30 H30B 109.5 . . ?
C31 C30 H30C 109.5 . . ?
H30A C30 H30B 109.5 . . ?
H30A C30 H30C 109.5 . . ?
H30B C30 H30C 109.5 . . ?
C21 O7 H7A 109.5 . . ?
C18 C19 O1 113.7(2) . . ?
C18 C19 C20 120.30(13) . . ?
O1 C19 C20 126.04(19) . . ?
C32 C19 C18 129.3(3) . . ?
C32 C19 C20 110.4(3) . . ?
C19 C32 H32 117.6 . . ?
C33 C32 C19 124.8(6) . . ?
C33 C32 H32 117.6 . . ?
C32 C33 H33 120.1 . . ?
C32 C33 C34 119.8(5) . . ?
C34 C33 H33 120.1 . . ?
C34 C35 N5 120.0 . . ?
C34 C35 C20 113.0(5) . . ?
N5 C35 C20 126.9(5) . . ?
C35 C34 C33 121.6(5) . . ?
C35 C34 C36 120.0 . . ?
C36 C34 C33 118.4(5) . . ?
C34 C36 H36 120.0 . . ?
C37 C36 C34 120.0 . . ?
C37 C36 H36 120.0 . . ?
C36 C37 H37 120.0 . . ?
C38 C37 C36 120.0 . . ?
C38 C37 H37 120.0 . . ?
C37 C38 H38 120.0 . . ?
N5 C38 C37 120.0 . . ?
N5 C38 H38 120.0 . . ?
C38 N5 C35 120.0 . . ?
C21 C20 C26 123.5(3) . . ?
C21 C20 C19 119.83(12) . . ?
C19 C20 C26 116.7(2) . . ?
C35 C20 C21 110.2(3) . . ?
C35 C20 C19 129.9(3) . . ?

loop_
_geom_bond_atom_site_label_1
_geom_bond_atom_site_label_2
_geom_bond_distance
_geom_bond_site_symmetry_2
_geom_bond_publ_flag
N2 C11 1.3874(19) . ?
N2 C9 1.430(2) . ?
N2 C10 1.398(2) . ?
N1 C3 1.380(2) . ?
N1 C1 1.446(2) . ?
N1 C2 1.446(2) . ?
C22 C14 1.4836(19) . ?
C22 C17 1.3882(19) . ?
C22 C21 1.4167(18) . ?
C23 H23 0.9500 . ?
C23 C21 1.406(8) . ?
C23 C24 1.365(10) . ?
N3 C26 1.382(5) . ?
N3 C29 1.341(4) . ?
C18 C17 1.3930(19) . ?
C18 C6 1.487(2) . ?
C18 C19 1.404(2) . ?
C14 C15 1.3951(19) . ?
C14 C13 1.3983(19) . ?
C17 H17 0.9500 . ?
C6 C5 1.398(2) . ?
C6 C7 1.389(2) . ?
C16 H16 0.9500 . ?
C16 C11 1.401(2) . ?
C16 C15 1.381(2) . ?
C11 C12 1.4088(19) . ?
C12 H12 0.9500 . ?
C12 C13 1.380(2) . ?
C15 H15 0.9500 . ?
C25 C26 1.399(5) . ?
C25 C27 1.386(5) . ?
C25 C24 1.432(5) . ?
C21 O7 1.456(8) . ?
C21 C20 1.419(2) . ?
C13 H13 0.9500 . ?
C5 H5 0.9500 . ?
C5 C4 1.378(2) . ?
C4 H4 0.9500 . ?
C4 C3 1.404(2) . ?
C3 C8 1.402(2) . ?
C7 H7 0.9500 . ?
C7 C8 1.383(2) . ?
C26 C20 1.472(3) . ?
C8 H8 0.9500 . ?
C1 H1A 0.9800 . ?
C1 H1B 0.9800 . ?
C1 H1C 0.9800 . ?
C27 H27 0.9500 . ?
C27 C28 1.375(5) . ?
C2 H2A 0.9800 . ?
C2 H2B 0.9800 . ?
C2 H2C 0.9800 . ?
C9 H9A 0.9800 . ?
C9 H9B 0.9800 . ?
C9 H9C 0.9800 . ?
C29 H29 0.9500 . ?
C29 C28 1.376(6) . ?
C28 H28 0.9500 . ?
C24 H24 0.9500 . ?
C10 H10A 0.9800 . ?
C10 H10B 0.9800 . ?
C10 H10C 0.9800 . ?
O1 H1 0.8400 . ?
O1 C19 1.404(4) . ?
N4 C31 1.115(6) . ?
C31 C30 1.413(7) . ?
C30 H30A 0.9800 . ?
C30 H30B 0.9800 . ?
C30 H30C 0.9800 . ?
O7 H7A 0.8400 . ?
C19 C32 1.393(6) . ?
C19 C20 1.420(2) . ?
C32 H32 0.9500 . ?
C32 C33 1.383(6) . ?
C33 H33 0.9500 . ?
C33 C34 1.407(5) . ?
C35 C34 1.3900 . ?
C35 N5 1.3900 . ?
C35 C20 1.419(5) . ?
C34 C36 1.3900 . ?
C36 H36 0.9500 . ?
C36 C37 1.3900 . ?
C37 H37 0.9500 . ?
C37 C38 1.3900 . ?
C38 H38 0.9500 . ?
C38 N5 1.3900 . ?

loop_
_geom_torsion_atom_site_label_1
_geom_torsion_atom_site_label_2
_geom_torsion_atom_site_label_3
_geom_torsion_atom_site_label_4
_geom_torsion
_geom_torsion_site_symmetry_1
_geom_torsion_site_symmetry_2
_geom_torsion_site_symmetry_3
_geom_torsion_site_symmetry_4
_geom_torsion_publ_flag
N2 C11 C12 C13 -177.58(14) . . . . ?
N1 C3 C8 C7 178.00(15) . . . . ?
C22 C14 C15 C16 178.19(13) . . . . ?
C22 C14 C13 C12 -178.12(13) . . . . ?
C22 C21 C20 C26 180.0(3) . . . . ?
C22 C21 C20 C19 2.61(19) . . . . ?
C22 C21 C20 C35 179.2(6) . . . . ?
C23 C21 C20 C26 4.3(5) . . . . ?
C23 C21 C20 C19 -173.1(4) . . . . ?
N3 C26 C20 C21 176.7(2) . . . . ?
N3 C26 C20 C19 -5.9(4) . . . . ?
N3 C29 C28 C27 0.6(4) . . . . ?
C18 C6 C5 C4 -178.86(13) . . . . ?
C18 C6 C7 C8 -179.88(13) . . . . ?
C18 C19 C32 C33 176.3(7) . . . . ?
C18 C19 C20 C21 1.8(2) . . . . ?
C18 C19 C20 C26 -175.7(3) . . . . ?
C18 C19 C20 C35 -174.1(7) . . . . ?
C14 C22 C17 C18 -179.84(12) . . . . ?
C14 C22 C21 C23 -7.1(4) . . . . ?
C14 C22 C21 O7 -3.9(6) . . . . ?
C14 C22 C21 C20 177.59(12) . . . . ?
C17 C22 C14 C15 -47.92(18) . . . . ?
C17 C22 C14 C13 129.17(14) . . . . ?
C17 C22 C21 C23 170.8(4) . . . . ?
C17 C22 C21 O7 173.9(6) . . . . ?
C17 C22 C21 C20 -4.55(18) . . . . ?
C17 C18 C6 C5 131.20(14) . . . . ?
C17 C18 C6 C7 -46.65(19) . . . . ?
C17 C18 C19 O1 175.8(3) . . . . ?
C17 C18 C19 C32 175.1(7) . . . . ?
C17 C18 C19 C20 -4.1(2) . . . . ?
C6 C18 C17 C22 -178.38(12) . . . . ?
C6 C18 C19 O1 -3.7(3) . . . . ?
C6 C18 C19 C32 -4.4(8) . . . . ?
C6 C18 C19 C20 176.39(12) . . . . ?
C6 C5 C4 C3 -1.6(2) . . . . ?
C6 C7 C8 C3 -0.8(2) . . . . ?
C16 C11 C12 C13 1.1(2) . . . . ?
C11 C16 C15 C14 0.1(2) . . . . ?
C11 C12 C13 C14 -0.1(2) . . . . ?
C15 C14 C13 C12 -0.9(2) . . . . ?
C15 C16 C11 N2 177.59(14) . . . . ?
C15 C16 C11 C12 -1.1(2) . . . . ?
C25 C26 C20 C21 -3.8(4) . . . . ?
C25 C26 C20 C19 173.7(2) . . . . ?
C25 C27 C28 C29 -1.6(4) . . . . ?
C21 C22 C14 C15 129.91(14) . . . . ?
C21 C22 C14 C13 -53.00(18) . . . . ?
C21 C22 C17 C18 2.23(19) . . . . ?
C21 C23 C24 C25 -0.4(9) . . . . ?
C13 C14 C15 C16 0.9(2) . . . . ?
C5 C6 C7 C8 2.2(2) . . . . ?
C5 C4 C3 N1 -176.79(14) . . . . ?
C5 C4 C3 C8 2.9(2) . . . . ?
C4 C3 C8 C7 -1.7(2) . . . . ?
C7 C6 C5 C4 -0.9(2) . . . . ?
C26 N3 C29 C28 0.9(4) . . . . ?
C26 C25 C27 C28 0.8(4) . . . . ?
C26 C25 C24 C23 0.9(7) . . . . ?
C1 N1 C3 C4 2.2(2) . . . . ?
C1 N1 C3 C8 -177.47(15) . . . . ?
C27 C25 C26 N3 0.8(4) . . . . ?
C27 C25 C26 C20 -178.7(5) . . . . ?
C27 C25 C24 C23 -179.3(5) . . . . ?
C2 N1 C3 C4 168.65(15) . . . . ?
C2 N1 C3 C8 -11.1(2) . . . . ?
C9 N2 C11 C16 2.0(2) . . . . ?
C9 N2 C11 C12 -179.35(16) . . . . ?
C29 N3 C26 C25 -1.7(4) . . . . ?
C29 N3 C26 C20 177.9(4) . . . . ?
C24 C23 C21 C22 -177.6(4) . . . . ?
C24 C23 C21 C20 -2.2(8) . . . . ?
C24 C25 C26 N3 -179.4(5) . . . . ?
C24 C25 C26 C20 1.0(5) . . . . ?
C24 C25 C27 C28 -178.9(5) . . . . ?
C10 N2 C11 C16 -179.5(2) . . . . ?
C10 N2 C11 C12 -0.9(3) . . . . ?
O1 C19 C20 C21 -178.1(3) . . . . ?
O1 C19 C20 C26 4.3(5) . . . . ?
O7 C21 C20 C19 -175.6(7) . . . . ?
O7 C21 C20 C35 1.0(9) . . . . ?
C19 C18 C17 C22 2.1(2) . . . . ?
C19 C18 C6 C5 -49.31(19) . . . . ?
C19 C18 C6 C7 132.84(15) . . . . ?
C19 C32 C33 C34 -1.4(16) . . . . ?
C32 C19 C20 C21 -177.6(6) . . . . ?
C32 C19 C20 C35 6.6(9) . . . . ?
C32 C33 C34 C35 6.4(11) . . . . ?
C32 C33 C34 C36 -174.5(8) . . . . ?
C33 C34 C36 C37 -179.1(9) . . . . ?
C35 C34 C36 C37 0.0 . . . . ?
C34 C35 N5 C38 0.0 . . . . ?
C34 C35 C20 C21 -178.5(4) . . . . ?
C34 C35 C20 C19 -2.3(9) . . . . ?
C34 C36 C37 C38 0.0 . . . . ?
C36 C37 C38 N5 0.0 . . . . ?
C37 C38 N5 C35 0.0 . . . . ?
N5 C35 C34 C33 179.1(10) . . . . ?
N5 C35 C34 C36 0.0 . . . . ?
N5 C35 C20 C21 -2.4(9) . . . . ?
N5 C35 C20 C19 173.8(4) . . . . ?
C20 C19 C32 C33 -4.4(13) . . . . ?
C20 C35 C34 C33 -4.5(7) . . . . ?
C20 C35 C34 C36 176.4(9) . . . . ?
C20 C35 N5 C38 -175.8(10) . . . . ?

loop_
_exptl_oxdiff_crystal_face_indexfrac_h
_exptl_oxdiff_crystal_face_indexfrac_k
_exptl_oxdiff_crystal_face_indexfrac_l
_exptl_oxdiff_crystal_face_x
_exptl_oxdiff_crystal_face_y
_exptl_oxdiff_crystal_face_z
1.0000 0.0000 0.0000 0.0318 0.0197 -0.0101
-1.0000 -0.0000 -0.0000 -0.0318 -0.0197 0.0101
-1.0000 -1.0000 2.0001 -0.0632 0.0663 0.0245
1.0000 2.0000 2.0000 0.0455 -0.0487 -0.1539
1.0000 -1.0000 0.0001 0.0168 0.0711 0.0426
-1.0000 1.0000 2.0000 -0.0331 -0.0366 -0.0810
0.0000 -0.0000 -1.0000 0.0082 -0.0172 0.0192
-0.0000 0.0000 1.0000 -0.0082 0.0172 -0.0192
-1.0000 0.0000 1.0000 -0.0400 -0.0024 -0.0091
2.0000 2.0000 -1.0001 0.1018 -0.0808 -0.1065
